data_4024509
loop_
_publ_author_name
'Mateo Alajarin'
'Baltasar Bonillo'
'Marta Marin-Luna'
'Angel Vidal'
'Raul-Angel Orenes'

_publ_section_title
;
[4 + 2] Cycloaddition Reaction of C-Aryl Ketenimines with PTAD as a
Synthetic Equivalent of Dinitrogen. Synthesis of Triazolocinnolines and
Cinnolines
;
_journal_name_full 'Journal of Organic Chemistry'
_journal_page_first 3558
_journal_page_last 3561
_journal_paper_doi 10.1021/jo900304a
_journal_volume 74
_journal_year 2009
_chemical_formula_sum 'C39 H30 N8 O4'
_chemical_formula_weight 674.71
_chemical_name_systematic
; 
 ? 
;
_space_group_IT_number 14
_symmetry_cell_setting monoclinic
_symmetry_space_group_name_Hall '-P 2yn'
_symmetry_space_group_name_H-M 'P 1 21/n 1'
_atom_sites_solution_hydrogens geom
_atom_sites_solution_primary direct
_atom_sites_solution_secondary difmap
_audit_creation_method SHELXL-97
_cell_angle_alpha 90.00
_cell_angle_beta 97.331(2)
_cell_angle_gamma 90.00
_cell_formula_units_Z 4
_cell_length_a 15.3040(7)
_cell_length_b 12.8609(6)
_cell_length_c 16.9243(8)
_cell_measurement_reflns_used 5438
_cell_measurement_temperature 100(2)
_cell_measurement_theta_max 24.78
_cell_measurement_theta_min 2.32
_cell_volume 3303.9(3)
_computing_cell_refinement 'Bruker SAINT'
_computing_data_collection 'Bruker SMART'
_computing_data_reduction 'Bruker SAINT'
_computing_molecular_graphics 'Bruker SHELXTL'
_computing_publication_material 'Bruker SHELXTL'
_computing_structure_refinement 'SHELXL-97 (Sheldrick, 1997)'
_computing_structure_solution 'SHELXS-97 (Sheldrick, 1990)'
_diffrn_ambient_temperature 100(2)
_diffrn_detector_area_resol_mean 8.26
_diffrn_measured_fraction_theta_full 0.998
_diffrn_measured_fraction_theta_max 0.947
_diffrn_measurement_device_type 'Bruker SMART APEX CCD'
_diffrn_measurement_method \w-scan
_diffrn_radiation_monochromator graphite
_diffrn_radiation_source 'fine-focus sealed tube'
_diffrn_radiation_type MoK\a
_diffrn_radiation_wavelength 0.71073
_diffrn_reflns_av_R_equivalents 0.0517
_diffrn_reflns_av_sigmaI/netI 0.0455
_diffrn_reflns_limit_h_max 19
_diffrn_reflns_limit_h_min -20
_diffrn_reflns_limit_k_max 16
_diffrn_reflns_limit_k_min -16
_diffrn_reflns_limit_l_max 22
_diffrn_reflns_limit_l_min -21
_diffrn_reflns_number 37218
_diffrn_reflns_theta_full 26.00
_diffrn_reflns_theta_max 28.12
_diffrn_reflns_theta_min 1.69
_exptl_absorpt_coefficient_mu 0.091
_exptl_absorpt_correction_T_max 0.9964
_exptl_absorpt_correction_T_min 0.9767
_exptl_absorpt_correction_type multi-scan
_exptl_absorpt_process_details SADABS
_exptl_crystal_colour colourless
_exptl_crystal_density_diffrn 1.356
_exptl_crystal_density_method 'not measured'
_exptl_crystal_description prism
_exptl_crystal_F_000 1408
_exptl_crystal_size_max 0.26
_exptl_crystal_size_mid 0.16
_exptl_crystal_size_min 0.04
_refine_diff_density_max 0.405
_refine_diff_density_min -0.272
_refine_diff_density_rms 0.061
_refine_ls_extinction_method none
_refine_ls_goodness_of_fit_ref 1.213
_refine_ls_hydrogen_treatment 'NH free, Me rigid, others riding'
_refine_ls_matrix_type full
_refine_ls_number_parameters 466
_refine_ls_number_reflns 7640
_refine_ls_number_restraints 12
_refine_ls_restrained_S_all 1.212
_refine_ls_R_factor_all 0.0941
_refine_ls_R_factor_gt 0.0748
_refine_ls_shift/su_max 0.000
_refine_ls_shift/su_mean 0.000
_refine_ls_structure_factor_coef Fsqd
_refine_ls_weighting_details 'calc w=1/[\s^2^(Fo^2^)+(0.0421P)^2^+2.9624P] where P=(Fo^2^+2Fc^2^)/3'
_refine_ls_weighting_scheme calc
_refine_ls_wR_factor_gt 0.1376
_refine_ls_wR_factor_ref 0.1451
_reflns_number_gt 6316
_reflns_number_total 7640
_reflns_threshold_expression >2sigma(I)
_cod_data_source_file jo900304a_si_002.cif
_cod_data_source_block vbbf89s
_cod_depositor_comments
;
The following automatic conversions were performed:
'_symmetry_cell_setting' value 'Monoclinic' changed to 'monoclinic'
according to '/home/saulius/struct/CIF-dictionaries/cif_core.dic'
dictionary named 'cif_core.dic' version 2.4.1 from 2010-06-29.

Automatic conversion script
Id: cif_fix_enum 1527 2010-12-29 10:47:43Z saulius 
;
_cod_original_sg_symbol_H-M 'P 21/n'
_cod_database_code 4024509

loop_
_symmetry_equiv_pos_as_xyz
'x, y, z'
'-x+1/2, y+1/2, -z+1/2'
'-x, -y, -z'
'x-1/2, -y-1/2, z-1/2'

loop_
_atom_site_label
_atom_site_type_symbol
_atom_site_fract_x
_atom_site_fract_y
_atom_site_fract_z
_atom_site_U_iso_or_equiv
_atom_site_adp_type
_atom_site_occupancy
_atom_site_symmetry_multiplicity
_atom_site_calc_flag
_atom_site_refinement_flags
_atom_site_disorder_assembly
_atom_site_disorder_group
N1 N 0.26453(12) 0.88159(14) 0.15145(11) 0.0149(4) Uani 1 1 d . . .
N2 N 0.35809(11) 0.88471(14) 0.16946(11) 0.0137(4) Uani 1 1 d . . .
N3 N 0.30966(12) 1.03341(14) 0.11330(11) 0.0148(4) Uani 1 1 d . . .
N4 N 0.39378(12) 0.60462(14) 0.12538(11) 0.0134(4) Uani 1 1 d . . .
N5 N 0.45806(12) 0.58518(15) 0.07358(11) 0.0135(4) Uani 1 1 d . . .
H05 H 0.4392(16) 0.569(2) 0.0250(16) 0.017(7) Uiso 1 1 d . . .
N6 N 0.50511(12) 0.51586(14) 0.19061(11) 0.0149(4) Uani 1 1 d . . .
N7 N 0.48411(12) 0.77185(14) 0.18873(11) 0.0143(4) Uani 1 1 d . . .
O1 O 0.15935(10) 0.99246(12) 0.08797(9) 0.0176(3) Uani 1 1 d . . .
O2 O 0.46113(10) 1.00652(13) 0.13901(10) 0.0225(4) Uani 1 1 d . . .
O3 O 0.39979(11) 0.58644(13) 0.26326(9) 0.0204(4) Uani 1 1 d . . .
O4 O 0.57878(10) 0.47564(13) 0.08243(9) 0.0181(4) Uani 1 1 d . . .
C1 C 0.26083(14) 0.69665(17) 0.15108(12) 0.0132(4) Uani 1 1 d . . .
C2 C 0.21867(15) 0.60357(18) 0.16349(13) 0.0169(5) Uani 1 1 d . . .
H2 H 0.2472 0.5393 0.1564 0.020 Uiso 1 1 calc R . .
C3 C 0.13467(15) 0.60472(19) 0.18631(14) 0.0204(5) Uani 1 1 d . . .
H3 H 0.1055 0.5410 0.1940 0.024 Uiso 1 1 calc R . .
C4 C 0.09316(15) 0.6981(2) 0.19787(14) 0.0203(5) Uani 1 1 d . . .
H4 H 0.0353 0.6978 0.2127 0.024 Uiso 1 1 calc R . .
C5 C 0.13476(15) 0.79209(19) 0.18811(14) 0.0181(5) Uani 1 1 d . . .
H5 H 0.1071 0.8563 0.1973 0.022 Uiso 1 1 calc R . .
C6 C 0.21861(14) 0.78909(17) 0.16426(13) 0.0143(4) Uani 1 1 d . . .
C7 C 0.40464(14) 0.78968(17) 0.16319(13) 0.0133(4) Uani 1 1 d . . .
C8 C 0.34784(14) 0.70546(17) 0.11696(13) 0.0130(4) Uani 1 1 d . . .
C9 C 0.23438(14) 0.97166(17) 0.11447(13) 0.0140(4) Uani 1 1 d . . .
C10 C 0.38614(14) 0.98005(17) 0.14021(13) 0.0148(5) Uani 1 1 d . . .
C11 C 0.42956(15) 0.57199(17) 0.20164(13) 0.0151(5) Uani 1 1 d . . .
C12 C 0.52013(14) 0.52076(17) 0.11172(13) 0.0145(4) Uani 1 1 d . . .
C21 C 0.30803(15) 1.14132(17) 0.09143(13) 0.0162(5) Uani 1 1 d D . .
C22 C 0.24897(15) 1.20641(18) 0.12281(14) 0.0191(5) Uani 1 1 d D . .
H22 H 0.2083 1.1796 0.1556 0.023 Uiso 1 1 calc R . .
C23 C 0.25082(17) 1.31157(19) 0.10517(15) 0.0245(5) Uani 1 1 d D . .
H23 H 0.2107 1.3575 0.1257 0.029 Uiso 1 1 calc R . .
C24 C 0.31083(17) 1.3502(2) 0.05778(16) 0.0267(6) Uani 1 1 d D . .
H24 H 0.3125 1.4226 0.0470 0.032 Uiso 1 1 calc R . .
C25 C 0.36810(17) 1.2838(2) 0.02626(16) 0.0271(6) Uani 1 1 d D . .
H25 H 0.4088 1.3106 -0.0065 0.033 Uiso 1 1 calc R . .
C26 C 0.36673(16) 1.1778(2) 0.04217(15) 0.0235(5) Uani 1 1 d D . .
H26 H 0.4052 1.1316 0.0197 0.028 Uiso 1 1 calc R . .
C31 C 0.55975(14) 0.46243(18) 0.25281(13) 0.0160(5) Uani 1 1 d D . .
C32 C 0.59116(16) 0.5158(2) 0.32144(14) 0.0231(5) Uani 1 1 d D . .
H32 H 0.5784 0.5876 0.3267 0.028 Uiso 1 1 calc R . .
C33 C 0.64174(17) 0.4629(2) 0.38269(15) 0.0282(6) Uani 1 1 d D . .
H33 H 0.6636 0.4986 0.4303 0.034 Uiso 1 1 calc R . .
C34 C 0.66043(16) 0.3586(2) 0.37461(15) 0.0266(6) Uani 1 1 d D . .
H34 H 0.6944 0.3224 0.4169 0.032 Uiso 1 1 calc R . .
C35 C 0.62962(16) 0.3069(2) 0.30485(15) 0.0239(5) Uani 1 1 d D . .
H35 H 0.6433 0.2355 0.2990 0.029 Uiso 1 1 calc R . .
C36 C 0.57886(15) 0.35880(19) 0.24336(14) 0.0195(5) Uani 1 1 d D . .
H36 H 0.5576 0.3234 0.1955 0.023 Uiso 1 1 calc R . .
C41 C 0.33064(14) 0.73986(16) 0.02889(13) 0.0130(4) Uani 1 1 d D . .
C42 C 0.25235(15) 0.71345(18) -0.01839(13) 0.0164(5) Uani 1 1 d D . .
H42 H 0.2106 0.6701 0.0025 0.020 Uiso 1 1 calc R . .
C43 C 0.23542(16) 0.75038(18) -0.09595(14) 0.0202(5) Uani 1 1 d D . .
H43 H 0.1823 0.7316 -0.1281 0.024 Uiso 1 1 calc R . .
C44 C 0.29560(16) 0.81454(19) -0.12669(14) 0.0208(5) Uani 1 1 d D . .
H44 H 0.2830 0.8411 -0.1793 0.025 Uiso 1 1 calc R . .
C45 C 0.37417(16) 0.83992(19) -0.08067(14) 0.0208(5) Uani 1 1 d D . .
H45 H 0.4159 0.8830 -0.1019 0.025 Uiso 1 1 calc R . .
C46 C 0.39185(15) 0.80211(18) -0.00326(14) 0.0177(5) Uani 1 1 d D . .
H46 H 0.4461 0.8188 0.0280 0.021 Uiso 1 1 calc R . .
C51 C 0.53981(14) 0.84259(17) 0.23660(13) 0.0150(5) Uani 1 1 d D . .
C52 C 0.61999(15) 0.86976(18) 0.21241(14) 0.0189(5) Uani 1 1 d D . .
H52 H 0.6371 0.8408 0.1651 0.023 Uiso 1 1 calc R . .
C53 C 0.67526(15) 0.93904(19) 0.25715(15) 0.0208(5) Uani 1 1 d D . .
H53 H 0.7294 0.9586 0.2395 0.025 Uiso 1 1 calc R . .
C54 C 0.65223(15) 0.98031(18) 0.32765(15) 0.0204(5) Uani 1 1 d D . .
C55 C 0.57341(15) 0.94936(19) 0.35299(15) 0.0206(5) Uani 1 1 d D . .
H55 H 0.5577 0.9757 0.4017 0.025 Uiso 1 1 calc R . .
C56 C 0.51709(15) 0.88061(18) 0.30829(14) 0.0176(5) Uani 1 1 d D . .
H56 H 0.4636 0.8597 0.3265 0.021 Uiso 1 1 calc R . .
C61 C 0.71499(17) 1.0517(2) 0.37823(17) 0.0284(6) Uani 1 1 d . . .
H61A H 0.6820 1.0941 0.4123 0.034 Uiso 1 1 calc R . .
H61B H 0.7447 1.0971 0.3436 0.034 Uiso 1 1 calc R . .
H61C H 0.7589 1.0100 0.4116 0.034 Uiso 1 1 calc R . .
N11 N 0.54804(18) 0.1506(2) 0.49607(17) 0.0447(7) Uani 1 1 d . . .
C91 C 0.49605(19) 0.3388(2) 0.51680(19) 0.0357(7) Uani 1 1 d . . .
H91A H 0.4395 0.3371 0.5382 0.043 Uiso 1 1 calc R . .
H91B H 0.4891 0.3761 0.4659 0.043 Uiso 1 1 calc R . .
H91C H 0.5399 0.3744 0.5546 0.043 Uiso 1 1 calc R . .
C92 C 0.52521(17) 0.2330(2) 0.50458(16) 0.0285(6) Uani 1 1 d . . .

loop_
_atom_site_aniso_label
_atom_site_aniso_U_11
_atom_site_aniso_U_22
_atom_site_aniso_U_33
_atom_site_aniso_U_23
_atom_site_aniso_U_13
_atom_site_aniso_U_12
N1 0.0104(9) 0.0130(9) 0.0209(10) 0.0001(8) 0.0003(7) 0.0021(7)
N2 0.0097(9) 0.0115(9) 0.0194(10) -0.0008(7) -0.0005(7) -0.0012(7)
N3 0.0144(9) 0.0129(9) 0.0167(9) 0.0016(7) 0.0007(7) -0.0005(7)
N4 0.0154(9) 0.0136(9) 0.0118(9) -0.0003(7) 0.0047(7) 0.0010(7)
N5 0.0125(9) 0.0176(10) 0.0105(9) -0.0028(8) 0.0017(7) 0.0009(7)
N6 0.0158(9) 0.0144(9) 0.0147(9) -0.0003(7) 0.0030(7) 0.0028(7)
N7 0.0134(9) 0.0150(9) 0.0145(9) -0.0003(7) 0.0012(7) 0.0006(7)
O1 0.0135(8) 0.0170(8) 0.0218(8) 0.0013(7) -0.0003(6) 0.0027(6)
O2 0.0132(8) 0.0190(9) 0.0345(10) 0.0052(7) 0.0001(7) -0.0034(7)
O3 0.0224(9) 0.0241(9) 0.0157(8) 0.0027(7) 0.0068(7) 0.0058(7)
O4 0.0143(8) 0.0265(9) 0.0135(8) -0.0021(7) 0.0014(6) 0.0043(7)
C1 0.0134(10) 0.0157(11) 0.0102(10) -0.0003(8) -0.0001(8) -0.0008(8)
C2 0.0179(11) 0.0145(11) 0.0183(11) -0.0005(9) 0.0018(9) -0.0006(9)
C3 0.0170(11) 0.0196(12) 0.0243(12) 0.0030(10) 0.0017(10) -0.0059(9)
C4 0.0123(11) 0.0267(13) 0.0223(12) 0.0036(10) 0.0038(9) -0.0013(9)
C5 0.0152(11) 0.0191(12) 0.0199(11) -0.0005(10) 0.0021(9) 0.0032(9)
C6 0.0146(10) 0.0157(11) 0.0121(10) -0.0011(9) -0.0002(8) -0.0016(9)
C7 0.0163(11) 0.0121(11) 0.0123(10) -0.0009(8) 0.0048(8) 0.0004(8)
C8 0.0132(10) 0.0109(10) 0.0151(10) -0.0016(9) 0.0021(8) -0.0010(8)
C9 0.0154(11) 0.0129(11) 0.0137(10) -0.0022(8) 0.0022(9) 0.0003(8)
C10 0.0167(11) 0.0139(11) 0.0136(11) 0.0002(8) 0.0006(9) -0.0003(9)
C11 0.0187(11) 0.0110(11) 0.0163(11) -0.0003(9) 0.0044(9) 0.0002(9)
C12 0.0153(11) 0.0142(11) 0.0138(11) -0.0020(9) 0.0007(9) -0.0025(9)
C21 0.0181(11) 0.0128(11) 0.0160(11) 0.0032(9) -0.0041(9) -0.0023(9)
C22 0.0187(11) 0.0172(12) 0.0207(12) 0.0020(10) -0.0001(9) -0.0015(9)
C23 0.0257(13) 0.0171(12) 0.0288(13) -0.0020(10) -0.0036(11) 0.0002(10)
C24 0.0273(13) 0.0160(12) 0.0334(14) 0.0071(11) -0.0092(11) -0.0030(10)
C25 0.0228(13) 0.0254(14) 0.0323(14) 0.0113(11) 0.0002(11) -0.0055(11)
C26 0.0195(12) 0.0209(13) 0.0300(14) 0.0053(11) 0.0028(10) -0.0002(10)
C31 0.0124(10) 0.0204(12) 0.0157(11) 0.0032(9) 0.0034(9) 0.0003(9)
C32 0.0293(13) 0.0210(13) 0.0184(12) -0.0018(10) 0.0005(10) 0.0021(10)
C33 0.0267(14) 0.0386(16) 0.0180(12) -0.0008(11) -0.0019(10) 0.0017(12)
C34 0.0207(12) 0.0363(15) 0.0228(13) 0.0137(11) 0.0024(10) 0.0067(11)
C35 0.0226(12) 0.0192(12) 0.0300(13) 0.0071(11) 0.0033(10) 0.0047(10)
C36 0.0181(11) 0.0213(12) 0.0188(12) 0.0003(10) 0.0009(9) -0.0005(9)
C41 0.0153(10) 0.0103(10) 0.0135(10) -0.0014(8) 0.0025(8) 0.0037(8)
C42 0.0160(11) 0.0155(11) 0.0178(11) -0.0019(9) 0.0028(9) -0.0012(9)
C43 0.0211(12) 0.0195(12) 0.0189(12) -0.0024(10) -0.0021(10) 0.0016(10)
C44 0.0298(13) 0.0181(12) 0.0140(11) 0.0026(9) 0.0005(10) 0.0037(10)
C45 0.0213(12) 0.0216(13) 0.0207(12) 0.0037(10) 0.0071(10) -0.0030(10)
C46 0.0154(11) 0.0190(12) 0.0187(11) 0.0000(9) 0.0019(9) -0.0011(9)
C51 0.0130(10) 0.0131(11) 0.0174(11) -0.0001(9) -0.0036(9) 0.0032(8)
C52 0.0172(11) 0.0204(12) 0.0182(11) -0.0014(9) -0.0006(9) 0.0030(9)
C53 0.0145(11) 0.0194(12) 0.0275(13) 0.0024(10) -0.0009(10) 0.0007(9)
C54 0.0180(11) 0.0152(12) 0.0255(13) -0.0021(10) -0.0073(10) 0.0044(9)
C55 0.0190(12) 0.0202(12) 0.0214(12) -0.0061(10) -0.0017(9) 0.0078(9)
C56 0.0132(11) 0.0183(12) 0.0210(12) -0.0002(9) 0.0012(9) 0.0042(9)
C61 0.0212(13) 0.0242(14) 0.0363(15) -0.0084(12) -0.0094(11) 0.0029(10)
N11 0.0517(17) 0.0341(15) 0.0494(17) -0.0084(13) 0.0109(13) 0.0029(13)
C91 0.0295(15) 0.0355(16) 0.0426(17) -0.0058(13) 0.0064(13) -0.0001(12)
C92 0.0254(13) 0.0370(17) 0.0230(13) -0.0033(12) 0.0032(11) -0.0037(12)

loop_
_atom_type_symbol
_atom_type_description
_atom_type_scat_dispersion_real
_atom_type_scat_dispersion_imag
_atom_type_scat_source
C C 0.0033 0.0016 'International Tables Vol C Tables 4.2.6.8 and 6.1.1.4'
H H 0.0000 0.0000 'International Tables Vol C Tables 4.2.6.8 and 6.1.1.4'
N N 0.0061 0.0033 'International Tables Vol C Tables 4.2.6.8 and 6.1.1.4'
O O 0.0106 0.0060 'International Tables Vol C Tables 4.2.6.8 and 6.1.1.4'

loop_
_geom_angle_atom_site_label_1
_geom_angle_atom_site_label_2
_geom_angle_atom_site_label_3
_geom_angle
_geom_angle_site_symmetry_1
_geom_angle_site_symmetry_3
_geom_angle_publ_flag
C9 N1 C6 129.63(18) . . ?
C9 N1 N2 110.16(17) . . ?
C6 N1 N2 119.77(17) . . ?
C10 N2 C7 122.83(18) . . ?
C10 N2 N1 106.97(17) . . ?
C7 N2 N1 117.24(17) . . ?
C10 N3 C9 112.14(18) . . ?
C10 N3 C21 123.42(18) . . ?
C9 N3 C21 124.34(18) . . ?
C11 N4 N5 107.20(17) . . ?
C11 N4 C8 118.59(17) . . ?
N5 N4 C8 117.04(17) . . ?
C12 N5 N4 108.12(17) . . ?
C12 N6 C11 110.35(18) . . ?
C12 N6 C31 125.22(18) . . ?
C11 N6 C31 124.43(18) . . ?
C7 N7 C51 124.06(19) . . ?
C6 C1 C2 118.7(2) . . ?
C6 C1 C8 116.50(19) . . ?
C2 C1 C8 124.6(2) . . ?
C1 C2 C3 119.8(2) . . ?
C4 C3 C2 120.4(2) . . ?
C3 C4 C5 120.9(2) . . ?
C4 C5 C6 117.7(2) . . ?
C1 C6 C5 122.4(2) . . ?
C1 C6 N1 116.54(19) . . ?
C5 C6 N1 121.0(2) . . ?
N7 C7 N2 126.9(2) . . ?
N7 C7 C8 120.32(19) . . ?
N2 C7 C8 112.72(18) . . ?
N4 C8 C1 109.12(17) . . ?
N4 C8 C7 109.80(17) . . ?
C1 C8 C7 108.93(17) . . ?
N4 C8 C41 111.46(17) . . ?
C1 C8 C41 109.75(17) . . ?
C7 C8 C41 107.73(17) . . ?
O1 C9 N1 127.3(2) . . ?
O1 C9 N3 127.8(2) . . ?
N1 C9 N3 104.85(18) . . ?
O2 C10 N3 128.7(2) . . ?
O2 C10 N2 126.0(2) . . ?
N3 C10 N2 105.34(18) . . ?
O3 C11 N6 127.4(2) . . ?
O3 C11 N4 127.2(2) . . ?
N6 C11 N4 105.36(18) . . ?
O4 C12 N5 126.9(2) . . ?
O4 C12 N6 126.1(2) . . ?
N5 C12 N6 107.07(18) . . ?
C26 C21 C22 122.1(2) . . ?
C26 C21 N3 119.5(2) . . ?
C22 C21 N3 118.4(2) . . ?
C23 C22 C21 118.3(2) . . ?
C24 C23 C22 120.5(2) . . ?
C25 C24 C23 120.2(2) . . ?
C24 C25 C26 120.4(2) . . ?
C21 C26 C25 118.5(2) . . ?
C36 C31 C32 121.5(2) . . ?
C36 C31 N6 119.4(2) . . ?
C32 C31 N6 119.1(2) . . ?
C31 C32 C33 119.0(2) . . ?
C34 C33 C32 120.3(2) . . ?
C33 C34 C35 119.9(2) . . ?
C34 C35 C36 120.4(2) . . ?
C31 C36 C35 119.0(2) . . ?
C46 C41 C42 119.1(2) . . ?
C46 C41 C8 120.04(19) . . ?
C42 C41 C8 120.77(19) . . ?
C43 C42 C41 120.1(2) . . ?
C44 C43 C42 120.4(2) . . ?
C45 C44 C43 120.0(2) . . ?
C44 C45 C46 119.8(2) . . ?
C45 C46 C41 120.6(2) . . ?
C52 C51 C56 119.8(2) . . ?
C52 C51 N7 118.7(2) . . ?
C56 C51 N7 121.4(2) . . ?
C53 C52 C51 120.1(2) . . ?
C52 C53 C54 120.7(2) . . ?
C55 C54 C53 118.7(2) . . ?
C55 C54 C61 120.9(2) . . ?
C53 C54 C61 120.3(2) . . ?
C54 C55 C56 121.1(2) . . ?
C55 C56 C51 119.4(2) . . ?
N11 C92 C91 179.2(3) . . ?

loop_
_geom_bond_atom_site_label_1
_geom_bond_atom_site_label_2
_geom_bond_distance
_geom_bond_site_symmetry_2
_geom_bond_publ_flag
N1 C9 1.369(3) . ?
N1 C6 1.412(3) . ?
N1 N2 1.426(2) . ?
N2 C10 1.410(3) . ?
N2 C7 1.425(3) . ?
N3 C10 1.383(3) . ?
N3 C9 1.401(3) . ?
N3 C21 1.436(3) . ?
N4 C11 1.400(3) . ?
N4 N5 1.421(2) . ?
N4 C8 1.473(3) . ?
N5 C12 1.360(3) . ?
N6 C12 1.385(3) . ?
N6 C11 1.396(3) . ?
N6 C31 1.433(3) . ?
N7 C7 1.259(3) . ?
N7 C51 1.426(3) . ?
O1 C9 1.208(3) . ?
O2 C10 1.200(3) . ?
O3 C11 1.205(3) . ?
O4 C12 1.225(3) . ?
C1 C6 1.385(3) . ?
C1 C2 1.389(3) . ?
C1 C8 1.522(3) . ?
C2 C3 1.389(3) . ?
C3 C4 1.384(3) . ?
C4 C5 1.386(3) . ?
C5 C6 1.394(3) . ?
C7 C8 1.539(3) . ?
C8 C41 1.545(3) . ?
C21 C26 1.383(3) . ?
C21 C22 1.387(3) . ?
C22 C23 1.386(3) . ?
C23 C24 1.386(4) . ?
C24 C25 1.379(4) . ?
C25 C26 1.389(4) . ?
C31 C36 1.378(3) . ?
C31 C32 1.382(3) . ?
C32 C33 1.390(4) . ?
C33 C34 1.382(4) . ?
C34 C35 1.384(4) . ?
C35 C36 1.388(3) . ?
C41 C46 1.394(3) . ?
C41 C42 1.395(3) . ?
C42 C43 1.389(3) . ?
C43 C44 1.386(3) . ?
C44 C45 1.386(3) . ?
C45 C46 1.391(3) . ?
C51 C52 1.387(3) . ?
C51 C56 1.393(3) . ?
C52 C53 1.385(3) . ?
C53 C54 1.392(3) . ?
C54 C55 1.389(3) . ?
C54 C61 1.513(3) . ?
C55 C56 1.389(3) . ?
N11 C92 1.131(4) . ?
C91 C92 1.455(4) . ?

loop_
_geom_hbond_atom_site_label_D
_geom_hbond_atom_site_label_H
_geom_hbond_atom_site_label_A
_geom_hbond_distance_DH
_geom_hbond_distance_HA
_geom_hbond_distance_DA
_geom_hbond_angle_DHA
_geom_hbond_site_symmetry_A
N5 H05 O4 0.86(3) 1.89(3) 2.742(2) 169(2) 3_665
C45 H45 O2 0.95 2.50 3.444(3) 171.8 3_675
C22 H22 O3 0.95 2.58 3.522(3) 173.4 2
C61 H61C O4 0.98 2.51 3.290(3) 136.2 2_655
C91 H91C O1 0.98 2.52 3.412(3) 152.0 4_676

loop_
_geom_torsion_atom_site_label_1
_geom_torsion_atom_site_label_2
_geom_torsion_atom_site_label_3
_geom_torsion_atom_site_label_4
_geom_torsion
_geom_torsion_site_symmetry_1
_geom_torsion_site_symmetry_2
_geom_torsion_site_symmetry_3
_geom_torsion_site_symmetry_4
_geom_torsion_publ_flag
C9 N1 N2 C10 -1.5(2) . . . . ?
C6 N1 N2 C10 171.64(19) . . . . ?
C9 N1 N2 C7 -144.15(19) . . . . ?
C6 N1 N2 C7 29.0(3) . . . . ?
C11 N4 N5 C12 14.4(2) . . . . ?
C8 N4 N5 C12 150.48(18) . . . . ?
C6 C1 C2 C3 1.9(3) . . . . ?
C8 C1 C2 C3 -172.6(2) . . . . ?
C1 C2 C3 C4 -0.9(4) . . . . ?
C2 C3 C4 C5 -0.9(4) . . . . ?
C3 C4 C5 C6 1.7(3) . . . . ?
C2 C1 C6 C5 -1.2(3) . . . . ?
C8 C1 C6 C5 173.8(2) . . . . ?
C2 C1 C6 N1 179.5(2) . . . . ?
C8 C1 C6 N1 -5.5(3) . . . . ?
C4 C5 C6 C1 -0.6(3) . . . . ?
C4 C5 C6 N1 178.7(2) . . . . ?
C9 N1 C6 C1 137.2(2) . . . . ?
N2 N1 C6 C1 -34.5(3) . . . . ?
C9 N1 C6 C5 -42.2(3) . . . . ?
N2 N1 C6 C5 146.1(2) . . . . ?
C51 N7 C7 N2 6.8(4) . . . . ?
C51 N7 C7 C8 -175.60(19) . . . . ?
C10 N2 C7 N7 56.5(3) . . . . ?
N1 N2 C7 N7 -167.2(2) . . . . ?
C10 N2 C7 C8 -121.2(2) . . . . ?
N1 N2 C7 C8 15.0(3) . . . . ?
C11 N4 C8 C1 -71.0(2) . . . . ?
N5 N4 C8 C1 158.02(17) . . . . ?
C11 N4 C8 C7 48.4(2) . . . . ?
N5 N4 C8 C7 -82.7(2) . . . . ?
C11 N4 C8 C41 167.67(18) . . . . ?
N5 N4 C8 C41 36.6(2) . . . . ?
C6 C1 C8 N4 166.06(18) . . . . ?
C2 C1 C8 N4 -19.3(3) . . . . ?
C6 C1 C8 C7 46.2(2) . . . . ?
C2 C1 C8 C7 -139.2(2) . . . . ?
C6 C1 C8 C41 -71.5(2) . . . . ?
C2 C1 C8 C41 103.1(2) . . . . ?
N7 C7 C8 N4 12.5(3) . . . . ?
N2 C7 C8 N4 -169.56(17) . . . . ?
N7 C7 C8 C1 132.0(2) . . . . ?
N2 C7 C8 C1 -50.1(2) . . . . ?
N7 C7 C8 C41 -109.0(2) . . . . ?
N2 C7 C8 C41 68.9(2) . . . . ?
C6 N1 C9 O1 3.9(4) . . . . ?
N2 N1 C9 O1 176.3(2) . . . . ?
C6 N1 C9 N3 -175.3(2) . . . . ?
N2 N1 C9 N3 -3.0(2) . . . . ?
C10 N3 C9 O1 -172.5(2) . . . . ?
C21 N3 C9 O1 11.0(4) . . . . ?
C10 N3 C9 N1 6.7(2) . . . . ?
C21 N3 C9 N1 -169.72(19) . . . . ?
C9 N3 C10 O2 171.6(2) . . . . ?
C21 N3 C10 O2 -11.9(4) . . . . ?
C9 N3 C10 N2 -7.7(2) . . . . ?
C21 N3 C10 N2 168.81(19) . . . . ?
C7 N2 C10 O2 -33.8(3) . . . . ?
N1 N2 C10 O2 -173.9(2) . . . . ?
C7 N2 C10 N3 145.5(2) . . . . ?
N1 N2 C10 N3 5.5(2) . . . . ?
C12 N6 C11 O3 -177.3(2) . . . . ?
C31 N6 C11 O3 1.8(4) . . . . ?
C12 N6 C11 N4 4.9(2) . . . . ?
C31 N6 C11 N4 -176.01(19) . . . . ?
N5 N4 C11 O3 170.7(2) . . . . ?
C8 N4 C11 O3 35.4(3) . . . . ?
N5 N4 C11 N6 -11.5(2) . . . . ?
C8 N4 C11 N6 -146.83(18) . . . . ?
N4 N5 C12 O4 169.2(2) . . . . ?
N4 N5 C12 N6 -11.2(2) . . . . ?
C11 N6 C12 O4 -176.4(2) . . . . ?
C31 N6 C12 O4 4.6(4) . . . . ?
C11 N6 C12 N5 3.9(2) . . . . ?
C31 N6 C12 N5 -175.1(2) . . . . ?
C10 N3 C21 C26 47.4(3) . . . . ?
C9 N3 C21 C26 -136.5(2) . . . . ?
C10 N3 C21 C22 -130.5(2) . . . . ?
C9 N3 C21 C22 45.5(3) . . . . ?
C26 C21 C22 C23 -1.4(3) . . . . ?
N3 C21 C22 C23 176.5(2) . . . . ?
C21 C22 C23 C24 -0.5(3) . . . . ?
C22 C23 C24 C25 1.4(4) . . . . ?
C23 C24 C25 C26 -0.5(4) . . . . ?
C22 C21 C26 C25 2.3(4) . . . . ?
N3 C21 C26 C25 -175.6(2) . . . . ?
C24 C25 C26 C21 -1.3(4) . . . . ?
C12 N6 C31 C36 -54.4(3) . . . . ?
C11 N6 C31 C36 126.7(2) . . . . ?
C12 N6 C31 C32 126.5(2) . . . . ?
C11 N6 C31 C32 -52.4(3) . . . . ?
C36 C31 C32 C33 -1.2(4) . . . . ?
N6 C31 C32 C33 177.9(2) . . . . ?
C31 C32 C33 C34 0.3(4) . . . . ?
C32 C33 C34 C35 0.8(4) . . . . ?
C33 C34 C35 C36 -1.0(4) . . . . ?
C32 C31 C36 C35 1.0(3) . . . . ?
N6 C31 C36 C35 -178.1(2) . . . . ?
C34 C35 C36 C31 0.1(4) . . . . ?
N4 C8 C41 C46 -91.7(2) . . . . ?
C1 C8 C41 C46 147.3(2) . . . . ?
C7 C8 C41 C46 28.8(3) . . . . ?
N4 C8 C41 C42 91.3(2) . . . . ?
C1 C8 C41 C42 -29.7(3) . . . . ?
C7 C8 C41 C42 -148.2(2) . . . . ?
C46 C41 C42 C43 -1.1(3) . . . . ?
C8 C41 C42 C43 176.0(2) . . . . ?
C41 C42 C43 C44 -0.7(3) . . . . ?
C42 C43 C44 C45 1.7(4) . . . . ?
C43 C44 C45 C46 -0.9(4) . . . . ?
C44 C45 C46 C41 -0.8(4) . . . . ?
C42 C41 C46 C45 1.8(3) . . . . ?
C8 C41 C46 C45 -175.2(2) . . . . ?
C7 N7 C51 C52 -126.9(2) . . . . ?
C7 N7 C51 C56 56.1(3) . . . . ?
C56 C51 C52 C53 -3.6(3) . . . . ?
N7 C51 C52 C53 179.4(2) . . . . ?
C51 C52 C53 C54 1.5(3) . . . . ?
C52 C53 C54 C55 1.1(4) . . . . ?
C52 C53 C54 C61 176.9(2) . . . . ?
C53 C54 C55 C56 -1.6(4) . . . . ?
C61 C54 C55 C56 -177.5(2) . . . . ?
C54 C55 C56 C51 -0.4(3) . . . . ?
C52 C51 C56 C55 3.0(3) . . . . ?
N7 C51 C56 C55 180.0(2) . . . . ?
